data_2239553
loop_
_publ_author_name
'Choi, Hong Dae'
'Lee, Uk'

_publ_section_title
;
 2-(2-Fluorophenyl)-5-iodo-7-methyl-3-methylsulfinyl-1-benzofuran
;
_journal_coeditor_code HB7228
_journal_issue 6
_journal_name_full 'Acta Crystallographica Section E'
_journal_page_first o659
_journal_paper_doi 10.1107/S1600536814010459
_journal_volume 70
_journal_year 2014
_chemical_formula_iupac 'C16 H12 F I O2 S'
_chemical_formula_moiety 'C16 H12 F I O2 S'
_chemical_formula_sum 'C16 H12 F I O2 S'
_chemical_formula_weight 414.22
_chemical_melting_point_gt 470
_chemical_melting_point_lt 469
_chemical_name_systematic
;
2-(2-Fluorophenyl)-5-iodo-7-methyl-3-methylsulfinyl-1-benzofuran
;
_space_group_IT_number 14
_symmetry_cell_setting monoclinic
_symmetry_space_group_name_Hall '-P 2ybc'
_symmetry_space_group_name_H-M 'P 1 21/c 1'
_atom_sites_solution_hydrogens difmap
_atom_sites_solution_primary direct
_atom_sites_solution_secondary difmap
_audit_creation_method 'form.cif (version 2.0)'
_cell_angle_alpha 90.00
_cell_angle_beta 100.9970(10)
_cell_angle_gamma 90.00
_cell_formula_units_Z 4
_cell_length_a 7.9460(2)
_cell_length_b 24.1545(7)
_cell_length_c 7.9685(2)
_cell_measurement_reflns_used 8240
_cell_measurement_temperature 173(2)
_cell_measurement_theta_max 28.32
_cell_measurement_theta_min 2.61
_cell_volume 1501.32(7)
_computing_cell_refinement '<i>SAINT</i> (Bruker, 2009)'
_computing_data_collection '<i>APEX2</i> (Bruker, 2009)'
_computing_data_reduction '<i>SAINT</i> (Bruker, 2009)'
_computing_molecular_graphics
;
<i>ORTEP-3 for Windows</i> (Farrugia, 2012) and
<i>DIAMOND</i> (Brandenburg, 1998)
;
_computing_publication_material '<i>SHELXL97</i> (Sheldrick, 2008)'
_computing_structure_refinement '<i>SHELXL97</i> (Sheldrick, 2008)'
_computing_structure_solution '<i>SHELXS97</i> (Sheldrick, 2008)'
_diffrn_ambient_temperature 173(2)
_diffrn_detector_area_resol_mean 10.0
_diffrn_measured_fraction_theta_full 0.990
_diffrn_measured_fraction_theta_max 0.990
_diffrn_measurement_device_type 'Bruker SMART APEXII CCD'
_diffrn_measurement_method '\f and \w scans'
_diffrn_radiation_monochromator 'graphite multilayer'
_diffrn_radiation_source 'rotating anode'
_diffrn_radiation_type MoK\a
_diffrn_radiation_wavelength 0.71073
_diffrn_reflns_av_R_equivalents 0.0249
_diffrn_reflns_av_sigmaI/netI 0.0223
_diffrn_reflns_limit_h_max 10
_diffrn_reflns_limit_h_min -10
_diffrn_reflns_limit_k_max 27
_diffrn_reflns_limit_k_min -32
_diffrn_reflns_limit_l_max 10
_diffrn_reflns_limit_l_min -10
_diffrn_reflns_number 14688
_diffrn_reflns_theta_full 28.36
_diffrn_reflns_theta_max 28.36
_diffrn_reflns_theta_min 1.69
_diffrn_standards_number 0
_exptl_absorpt_coefficient_mu 2.283
_exptl_absorpt_correction_T_max 0.7457
_exptl_absorpt_correction_T_min 0.5406
_exptl_absorpt_correction_type multi-scan
_exptl_absorpt_process_details '(<i>SADABS</i>; Bruker, 2009)'
_exptl_crystal_colour colourless
_exptl_crystal_density_diffrn 1.833
_exptl_crystal_density_method 'not measured'
_exptl_crystal_description block
_exptl_crystal_F_000 808
_exptl_crystal_size_max 0.42
_exptl_crystal_size_mid 0.40
_exptl_crystal_size_min 0.13
_refine_diff_density_max 0.472
_refine_diff_density_min -0.561
_refine_ls_extinction_method none
_refine_ls_goodness_of_fit_ref 1.115
_refine_ls_hydrogen_treatment constr
_refine_ls_matrix_type full
_refine_ls_number_parameters 192
_refine_ls_number_reflns 3721
_refine_ls_number_restraints 0
_refine_ls_restrained_S_all 1.115
_refine_ls_R_factor_all 0.0285
_refine_ls_R_factor_gt 0.0255
_refine_ls_shift/su_max 0.002
_refine_ls_shift/su_mean 0.000
_refine_ls_structure_factor_coef Fsqd
_refine_ls_weighting_details 'calc w=1/[\s^2^(Fo^2^)+(0.0242P)^2^+1.1461P] where P=(Fo^2^+2Fc^2^)/3'
_refine_ls_weighting_scheme calc
_refine_ls_wR_factor_gt 0.0578
_refine_ls_wR_factor_ref 0.0589
_reflns_number_gt 3465
_reflns_number_total 3721
_reflns_threshold_expression I>2\s(I)
_cod_data_source_file hb7228sup1.cif
_cod_data_source_block I
_cod_original_sg_symbol_H-M 'P 21/c'
_cod_database_code 2239553
_cod_database_fobs_code 2239553

loop_
_symmetry_equiv_pos_as_xyz
'x, y, z'
'-x, y+1/2, -z+1/2'
'-x, -y, -z'
'x, -y-1/2, z-1/2'

loop_
_atom_site_type_symbol
_atom_site_label
_atom_site_fract_x
_atom_site_fract_y
_atom_site_fract_z
_atom_site_U_iso_or_equiv
_atom_site_adp_type
_atom_site_calc_flag
_atom_site_refinement_flags
_atom_site_occupancy
_atom_site_symmetry_multiplicity
I I1 0.836495(19) 0.586239(6) 1.028521(19) 0.02707(6) Uani d . 1 2
S S1 0.69187(7) 0.33626(2) 0.73135(7) 0.02286(12) Uani d . 1 2
F F1 0.54937(17) 0.31240(6) 0.36409(19) 0.0312(3) Uani d . 1 2
O O1 0.31221(18) 0.43857(6) 0.56014(19) 0.0199(3) Uani d . 1 2
O O2 0.8687(2) 0.35305(8) 0.7161(2) 0.0339(4) Uani d . 1 2
C C1 0.5544(3) 0.39339(9) 0.6766(3) 0.0202(4) Uani d . 1 2
C C2 0.5700(3) 0.44971(9) 0.7398(3) 0.0194(4) Uani d . 1 2
C C3 0.6952(3) 0.48077(9) 0.8473(3) 0.0221(4) Uani d . 1 2
H H3 0.8019 0.4651 0.8998 0.026 Uiso calc R 1 2
C C4 0.6553(3) 0.53565(9) 0.8730(3) 0.0214(4) Uani d . 1 2
C C5 0.4976(3) 0.55926(9) 0.7989(3) 0.0223(4) Uani d . 1 2
H H5 0.4764 0.5970 0.8215 0.027 Uiso calc R 1 2
C C6 0.3717(3) 0.52899(9) 0.6932(3) 0.0203(4) Uani d . 1 2
C C7 0.4166(3) 0.47492(9) 0.6656(3) 0.0192(4) Uani d . 1 2
C C8 0.4009(3) 0.38961(9) 0.5680(3) 0.0195(4) Uani d . 1 2
C C9 0.1982(3) 0.55220(10) 0.6186(3) 0.0284(5) Uani d . 1 2
H H9A 0.1731 0.5456 0.4950 0.043 Uiso calc R 1 2
H H9B 0.1973 0.5921 0.6408 0.043 Uiso calc R 1 2
H H9C 0.1110 0.5340 0.6713 0.043 Uiso calc R 1 2
C C10 0.3059(3) 0.34517(9) 0.4659(3) 0.0205(4) Uani d . 1 2
C C11 0.3805(3) 0.30761(9) 0.3698(3) 0.0240(4) Uani d . 1 2
C C12 0.2887(3) 0.26551(10) 0.2777(3) 0.0311(5) Uani d . 1 2
H H12 0.3433 0.2403 0.2138 0.037 Uiso calc R 1 2
C C13 0.1158(3) 0.26053(11) 0.2799(3) 0.0336(6) Uani d . 1 2
H H13 0.0515 0.2310 0.2201 0.040 Uiso calc R 1 2
C C14 0.0361(3) 0.29845(11) 0.3690(3) 0.0298(5) Uani d . 1 2
H H14 -0.0836 0.2957 0.3669 0.036 Uiso calc R 1 2
C C15 0.1300(3) 0.34039(10) 0.4610(3) 0.0234(4) Uani d . 1 2
H H15 0.0741 0.3663 0.5215 0.028 Uiso calc R 1 2
C C16 0.6912(4) 0.33410(12) 0.9561(3) 0.0344(6) Uani d . 1 2
H H16A 0.7673 0.3044 1.0092 0.052 Uiso calc R 1 2
H H16B 0.5745 0.3270 0.9740 0.052 Uiso calc R 1 2
H H16C 0.7315 0.3696 1.0081 0.052 Uiso calc R 1 2

loop_
_atom_site_aniso_label
_atom_site_aniso_U_11
_atom_site_aniso_U_22
_atom_site_aniso_U_33
_atom_site_aniso_U_12
_atom_site_aniso_U_13
_atom_site_aniso_U_23
I1 0.02576(9) 0.02477(9) 0.02996(9) -0.00501(5) 0.00348(6) -0.00525(6)
S1 0.0252(3) 0.0190(3) 0.0238(3) 0.0066(2) 0.0033(2) -0.0005(2)
F1 0.0262(7) 0.0334(8) 0.0364(8) 0.0013(6) 0.0118(6) -0.0074(6)
O1 0.0192(7) 0.0182(8) 0.0213(7) 0.0021(6) 0.0018(6) -0.0012(6)
O2 0.0231(8) 0.0399(10) 0.0395(10) 0.0096(7) 0.0082(7) 0.0036(8)
C1 0.0203(10) 0.0188(10) 0.0218(10) 0.0031(8) 0.0044(8) -0.0002(8)
C2 0.0205(10) 0.0174(10) 0.0209(10) 0.0010(8) 0.0050(8) 0.0005(8)
C3 0.0200(10) 0.0214(11) 0.0242(11) 0.0012(8) 0.0028(8) -0.0002(8)
C4 0.0227(10) 0.0211(11) 0.0209(10) -0.0032(8) 0.0050(8) -0.0011(8)
C5 0.0268(11) 0.0162(10) 0.0252(11) 0.0006(8) 0.0085(9) -0.0002(8)
C6 0.0212(10) 0.0192(10) 0.0214(10) 0.0036(8) 0.0060(8) 0.0025(8)
C7 0.0189(10) 0.0200(11) 0.0192(10) 0.0000(8) 0.0049(8) -0.0010(8)
C8 0.0209(10) 0.0185(10) 0.0193(10) 0.0034(8) 0.0050(8) 0.0002(8)
C9 0.0245(11) 0.0232(12) 0.0362(13) 0.0075(9) 0.0026(10) 0.0011(9)
C10 0.0236(10) 0.0185(11) 0.0183(10) 0.0005(8) 0.0011(8) 0.0013(8)
C11 0.0259(11) 0.0233(12) 0.0231(11) 0.0014(9) 0.0052(9) -0.0010(8)
C12 0.0400(14) 0.0257(13) 0.0286(12) -0.0016(10) 0.0089(10) -0.0084(9)
C13 0.0404(14) 0.0299(13) 0.0289(12) -0.0116(11) 0.0026(10) -0.0069(10)
C14 0.0257(11) 0.0348(14) 0.0279(12) -0.0066(10) 0.0024(9) 0.0000(10)
C15 0.0232(10) 0.0235(11) 0.0231(11) 0.0006(8) 0.0039(8) 0.0006(8)
C16 0.0433(14) 0.0357(14) 0.0246(12) 0.0091(11) 0.0077(10) 0.0058(10)

loop_
_atom_type_symbol
_atom_type_description
_atom_type_scat_dispersion_real
_atom_type_scat_dispersion_imag
_atom_type_scat_source
C C 0.0033 0.0016 'International Tables Vol C Tables 4.2.6.8 and 6.1.1.4'
H H 0.0000 0.0000 'International Tables Vol C Tables 4.2.6.8 and 6.1.1.4'
O O 0.0106 0.0060 'International Tables Vol C Tables 4.2.6.8 and 6.1.1.4'
F F 0.0171 0.0103 'International Tables Vol C Tables 4.2.6.8 and 6.1.1.4'
S S 0.1246 0.1234 'International Tables Vol C Tables 4.2.6.8 and 6.1.1.4'
I I -0.4742 1.8119 'International Tables Vol C Tables 4.2.6.8 and 6.1.1.4'

loop_
_geom_angle_atom_site_label_1
_geom_angle_atom_site_label_2
_geom_angle_atom_site_label_3
_geom_angle
O2 S1 C1 108.46(10)
O2 S1 C16 105.79(12)
C1 S1 C16 98.65(11)
C8 O1 C7 106.08(16)
C8 C1 C2 106.99(18)
C8 C1 S1 122.98(17)
C2 C1 S1 129.91(16)
C7 C2 C3 119.2(2)
C7 C2 C1 104.70(18)
C3 C2 C1 136.0(2)
C4 C3 C2 116.5(2)
C4 C3 H3 121.7
C2 C3 H3 121.7
C3 C4 C5 122.5(2)
C3 C4 I1 119.52(16)
C5 C4 I1 117.95(16)
C6 C5 C4 121.7(2)
C6 C5 H5 119.2
C4 C5 H5 119.2
C7 C6 C5 114.60(19)
C7 C6 C9 122.3(2)
C5 C6 C9 123.0(2)
O1 C7 C6 123.72(19)
O1 C7 C2 110.94(18)
C6 C7 C2 125.3(2)
C1 C8 O1 111.24(18)
C1 C8 C10 135.1(2)
O1 C8 C10 113.59(17)
C6 C9 H9A 109.5
C6 C9 H9B 109.5
H9A C9 H9B 109.5
C6 C9 H9C 109.5
H9A C9 H9C 109.5
H9B C9 H9C 109.5
C11 C10 C15 117.4(2)
C11 C10 C8 123.7(2)
C15 C10 C8 118.9(2)
F1 C11 C12 118.1(2)
F1 C11 C10 119.4(2)
C12 C11 C10 122.4(2)
C11 C12 C13 118.9(2)
C11 C12 H12 120.5
C13 C12 H12 120.5
C12 C13 C14 120.1(2)
C12 C13 H13 119.9
C14 C13 H13 119.9
C15 C14 C13 120.2(2)
C15 C14 H14 119.9
C13 C14 H14 119.9
C14 C15 C10 120.8(2)
C14 C15 H15 119.6
C10 C15 H15 119.6
S1 C16 H16A 109.5
S1 C16 H16B 109.5
H16A C16 H16B 109.5
S1 C16 H16C 109.5
H16A C16 H16C 109.5
H16B C16 H16C 109.5

loop_
_geom_bond_atom_site_label_1
_geom_bond_atom_site_label_2
_geom_bond_distance
I1 C4 2.102(2)
S1 O2 1.4898(18)
S1 C1 1.763(2)
S1 C16 1.793(2)
F1 C11 1.356(3)
O1 C8 1.372(3)
O1 C7 1.378(2)
C1 C8 1.357(3)
C1 C2 1.448(3)
C2 C7 1.389(3)
C2 C3 1.400(3)
C3 C4 1.387(3)
C3 H3 0.9500
C4 C5 1.401(3)
C5 C6 1.387(3)
C5 H5 0.9500
C6 C7 1.383(3)
C6 C9 1.502(3)
C8 C10 1.466(3)
C9 H9A 0.9800
C9 H9B 0.9800
C9 H9C 0.9800
C10 C11 1.391(3)
C10 C15 1.396(3)
C11 C12 1.379(3)
C12 C13 1.383(4)
C12 H12 0.9500
C13 C14 1.384(4)
C13 H13 0.9500
C14 C15 1.383(3)
C14 H14 0.9500
C15 H15 0.9500
C16 H16A 0.9800
C16 H16B 0.9800
C16 H16C 0.9800

loop_
_geom_hbond_atom_site_label_D
_geom_hbond_atom_site_label_H
_geom_hbond_atom_site_label_A
_geom_hbond_site_symmetry_A
_geom_hbond_distance_DH
_geom_hbond_distance_HA
_geom_hbond_distance_DA
_geom_hbond_angle_DHA
C13 H13 O2 4_465 0.95 2.49 3.355(3) 150.8
C15 H15 O2 1_455 0.95 2.48 3.185(3) 131.3

loop_
_geom_torsion_atom_site_label_1
_geom_torsion_atom_site_label_2
_geom_torsion_atom_site_label_3
_geom_torsion_atom_site_label_4
_geom_torsion
O2 S1 C1 C8 132.80(19)
C16 S1 C1 C8 -117.3(2)
O2 S1 C1 C2 -51.8(2)
C16 S1 C1 C2 58.1(2)
C8 C1 C2 C7 2.1(2)
S1 C1 C2 C7 -173.83(18)
C8 C1 C2 C3 -177.0(2)
S1 C1 C2 C3 7.0(4)
C7 C2 C3 C4 0.4(3)
C1 C2 C3 C4 179.5(2)
C2 C3 C4 C5 1.0(3)
C2 C3 C4 I1 -178.86(15)
C3 C4 C5 C6 -0.6(3)
I1 C4 C5 C6 179.31(16)
C4 C5 C6 C7 -1.3(3)
C4 C5 C6 C9 176.9(2)
C8 O1 C7 C6 -179.5(2)
C8 O1 C7 C2 0.0(2)
C5 C6 C7 O1 -177.70(19)
C9 C6 C7 O1 4.1(3)
C5 C6 C7 C2 2.9(3)
C9 C6 C7 C2 -175.3(2)
C3 C2 C7 O1 178.00(18)
C1 C2 C7 O1 -1.3(2)
C3 C2 C7 C6 -2.5(3)
C1 C2 C7 C6 178.2(2)
C2 C1 C8 O1 -2.2(2)
S1 C1 C8 O1 174.07(15)
C2 C1 C8 C10 -178.3(2)
S1 C1 C8 C10 -2.0(4)
C7 O1 C8 C1 1.4(2)
C7 O1 C8 C10 178.36(17)
C1 C8 C10 C11 -44.0(4)
O1 C8 C10 C11 140.0(2)
C1 C8 C10 C15 137.3(3)
O1 C8 C10 C15 -38.6(3)
C15 C10 C11 F1 176.76(19)
C8 C10 C11 F1 -1.9(3)
C15 C10 C11 C12 -2.6(3)
C8 C10 C11 C12 178.7(2)
F1 C11 C12 C13 -179.0(2)
C10 C11 C12 C13 0.4(4)
C11 C12 C13 C14 2.0(4)
C12 C13 C14 C15 -2.2(4)
C13 C14 C15 C10 -0.1(4)
C11 C10 C15 C14 2.5(3)
C8 C10 C15 C14 -178.8(2)
